data_7705830
loop_
_publ_author_name
'Brach\<nakov\'a, Barbora'
'Adamko Ko\<Z\'i\<skov\'a, J\'ulia'
'Ko\<Z\'i\<sek, Jozef'
'Meln\'ikov\'a, Eva'
'G\'al, Miroslav'
'Herchel, Radovan'
'Dubaj, Tibor'
'\<Salitro\<s, Ivan'

_publ_section_title
;
 Low-spin and spin-crossover iron(II) complexes with pyridyl-benzimidazole
 ligands: synthesis, and structural, magnetic and solution study.
;
_journal_issue 48
_journal_name_full 'Dalton transactions (Cambridge, England : 2003)'
_journal_page_first 17786
_journal_page_last 17795
_journal_paper_doi 10.1039/d0dt03497e
_journal_volume 49
_journal_year 2020
_chemical_formula_moiety 'C98 H114 Fe N10, 2(B F4)'
_chemical_formula_sum 'C98 H114 B2 F8 Fe N10'
_chemical_formula_weight 1661.47
_space_group_crystal_system triclinic
_space_group_IT_number 2
_space_group_name_Hall '-P 1'
_space_group_name_H-M_alt 'P -1'
_atom_sites_solution_hydrogens geom
_audit_creation_date 2020-07-15
_audit_creation_method
;
Olex2 1.2
(compiled 2018.05.29 svn.r3508 for OlexSys, GUI svn.r5506)
;
_audit_update_record
;
2020-07-19 deposited with the CCDC.	2020-11-13 downloaded from the CCDC.
;
_cell_angle_alpha 67.5660(10)
_cell_angle_beta 83.7780(10)
_cell_angle_gamma 72.0360(10)
_cell_formula_units_Z 2
_cell_length_a 14.8365(2)
_cell_length_b 18.3000(2)
_cell_length_c 19.4293(3)
_cell_measurement_reflns_used 118791
_cell_measurement_temperature 100(2)
_cell_measurement_theta_max 72.28
_cell_measurement_theta_min 2.73
_cell_volume 4638.02(12)
_computing_cell_refinement
;
X-Area Recipe 1.33.0.0 (STOE, 2015)
;
_computing_data_collection
;
X-Area Pilatus3_SV 1.31.150.0 (STOE, 2018)
;
_computing_data_reduction
;
X-Area Integrate 1.73.1.0 (STOE, 2018)
X-Area LANA 1.73.2.0 (STOE, 2018)
;
_computing_molecular_graphics 'Olex2 (Dolomanov et al., 2009)'
_computing_publication_material 'Olex2 (Dolomanov et al., 2009)'
_computing_structure_refinement 'ShelXL (Sheldrick, 2015)'
_computing_structure_solution 'ShelXT (Sheldrick, 2015)'
_diffrn_ambient_temperature 100(2)
_diffrn_detector_area_resol_mean 5.81
_diffrn_measured_fraction_theta_full 0.994
_diffrn_measured_fraction_theta_max 0.966
_diffrn_measurement_device_type 'STOE STADIVARI'
_diffrn_measurement_method 'rotation method, \w scans'
_diffrn_radiation_type CuK\a
_diffrn_radiation_wavelength 1.54186
_diffrn_reflns_av_R_equivalents 0.0774
_diffrn_reflns_av_unetI/netI 0.0290
_diffrn_reflns_Laue_measured_fraction_full 0.994
_diffrn_reflns_Laue_measured_fraction_max 0.966
_diffrn_reflns_limit_h_max 18
_diffrn_reflns_limit_h_min -16
_diffrn_reflns_limit_k_max 22
_diffrn_reflns_limit_k_min -10
_diffrn_reflns_limit_l_max 24
_diffrn_reflns_limit_l_min -21
_diffrn_reflns_number 182316
_diffrn_reflns_point_group_measured_fraction_full 0.994
_diffrn_reflns_point_group_measured_fraction_max 0.966
_diffrn_reflns_theta_full 67.686
_diffrn_reflns_theta_max 72.776
_diffrn_reflns_theta_min 2.730
_diffrn_source 'Genix3D Cu HF'
_exptl_absorpt_coefficient_mu 1.841
_exptl_absorpt_correction_T_max 0.863
_exptl_absorpt_correction_T_min 0.820
_exptl_absorpt_correction_type multi-scan
_exptl_absorpt_process_details
;
STOE X-Red32, absorption correction by Gaussian integration, analogous to
P. Coppens, "The Evaluation of Absorption and Extinction in Single-Crystal
Structure Analysis", published in: F. R. Ahmed (Editor), "Crystallographic
Computing", Munksgaard, Copenhagen (1970), 255 - 270.
Afterwards scaling of reflection intensities was performed within STOE LANA.
J. Koziskova, F. Hahn, J. Richter, J. Kozisek, "Comparison of different
absorption corrections on the model structure of tetrakis(\m~2~-acetato)-
diaqua-di-copper(II)", Acta Chimica Slovaca, vol. 9, no. 2, 2016, pp. 136 - 140.
Finally a spherical absorption correction was done within STOE LANA.
;
_exptl_crystal_colour 'dark violet'
_exptl_crystal_density_diffrn 1.190
_exptl_crystal_density_method 'not measured'
_exptl_crystal_description rod
_exptl_crystal_F_000 1760
_exptl_crystal_preparation 'Magnetic properties'
_exptl_crystal_size_max 0.28
_exptl_crystal_size_mid 0.09
_exptl_crystal_size_min 0.08
_refine_diff_density_max 2.893
_refine_diff_density_min -0.900
_refine_diff_density_rms 0.152
_refine_ls_extinction_method none
_refine_ls_goodness_of_fit_ref 1.789
_refine_ls_hydrogen_treatment constr
_refine_ls_matrix_type full
_refine_ls_number_parameters 1096
_refine_ls_number_reflns 17845
_refine_ls_number_restraints 590
_refine_ls_restrained_S_all 1.791
_refine_ls_R_factor_all 0.1439
_refine_ls_R_factor_gt 0.1318
_refine_ls_shift/su_max 0.001
_refine_ls_shift/su_mean 0.000
_refine_ls_structure_factor_coef Fsqd
_refine_ls_weighting_details 'w=1/[\s^2^(Fo^2^)+(0.2000P)^2^] where P=(Fo^2^+2Fc^2^)/3'
_refine_ls_weighting_scheme calc
_refine_ls_wR_factor_gt 0.3832
_refine_ls_wR_factor_ref 0.3986
_reflns_Friedel_coverage 0.000
_reflns_number_gt 14915
_reflns_number_total 18479
_reflns_threshold_expression 'I > 2\s(I)'
_cod_data_source_file d0dt03497e3.cif
_cod_data_source_block bb252
_cod_depositor_comments 'Adding full bibliography for 7705824--7705831.cif.'
_cod_database_code 7705830
_shelx_shelxl_version_number 2017/1
_shelx_space_group_comment
;
The symmetry employed for this shelxl refinement is uniquely defined
by the following loop, which should always be used as a source of
symmetry information in preference to the above space-group names.
They are only intended as comments.
;
_shelx_estimated_absorpt_t_max 0.867
_shelx_estimated_absorpt_t_min 0.627
_olex2_refinement_description
;
1. Fixed Uiso
 At 1.2 times of:
  All C(H) groups, All C(H,H) groups
 At 1.5 times of:
  All C(H,H,H) groups
2. Restrained distances
 C91-C93
 1.54 with sigma of 0.003
 C92-C91
 1.54 with sigma of 0.003
 C94-C91
 1.54 with sigma of 0.003
 C95-C98
 1.54 with sigma of 0.003
 C95-C97
 1.54 with sigma of 0.003
 C95-C96
 1.54 with sigma of 0.003
 C15-C18
 1.54 with sigma of 0.003
 C15-C16
 1.54 with sigma of 0.003
 C15-C17
 1.54 with sigma of 0.003
 C19-C22
 1.54 with sigma of 0.003
 C19-C20
 1.54 with sigma of 0.003
 C19-C21
 1.54 with sigma of 0.003
 C46-C47
 1.54 with sigma of 0.003
 C46-C49
 1.54 with sigma of 0.003
 C46-C48
 1.54 with sigma of 0.003
 C42-C44
 1.54 with sigma of 0.003
 C42-C45
 1.54 with sigma of 0.003
 C42-C43
 1.54 with sigma of 0.003
 C64-C65
 1.54 with sigma of 0.003
 C64-C67
 1.54 with sigma of 0.003
 C64-C66
 1.54 with sigma of 0.003
 C68-C69
 1.54 with sigma of 0.003
 C68-C71
 1.54 with sigma of 0.003
 C68-C70
 1.54 with sigma of 0.003
 F5-F7 \\sim F6-F7
 with sigma of 0.04
 B2-F5 \\sim B2-F6 \\sim B2-F7 \\sim B2-F8
 with sigma of 0.02
 B1-F1 \\sim B1-F2 \\sim B1-F3 \\sim B1-F4
 with sigma of 0.02
3. Rigid bond restraints
 All non-hydrogen atoms
 with sigma for 1-2 distances of 0.01 and sigma for 1-3 distances of 0.01
4. Uiso/Uaniso restraints and constraints
C15 \\sim C16 \\sim C17 \\sim C18 \\sim C19 \\sim C20 \\sim C21 \\sim C22 \\sim
C42 \\sim C43 \\sim C44 \\sim C45 \\sim C46 \\sim C47 \\sim C48 \\sim C49 \\sim
C64 \\sim C65 \\sim C66 \\sim C67 \\sim C68 \\sim C69 \\sim C70 \\sim C71 \\sim
C91 \\sim C92 \\sim C93 \\sim C94 \\sim C95 \\sim C96 \\sim C97 \\sim C98:
within 2A with sigma of 0.04 and sigma for terminal atoms of 0.08
C46 \\sim C49 \\sim C47 \\sim C48: within 2A with sigma of 0.04 and sigma for
terminal atoms of 0.08
C92 \\sim C91 \\sim C94 \\sim C93: within 2A with sigma of 0.04 and sigma for
terminal atoms of 0.08
C94 \\sim C92 \\sim C93: within 2A with sigma of 0.04 and sigma for terminal
atoms of 0.08
C91 \\sim C94 \\sim C92 \\sim C93: within 2A with sigma of 0.04 and sigma for
terminal atoms of 0.08
C47 \\sim C46 \\sim C49 \\sim C48: within 2A with sigma of 0.04 and sigma for
terminal atoms of 0.08
5. Rigid body (RIGU) restrains
 N2, C27, C23, Fe1
 with sigma for 1-2 distances of 0.004 and sigma for 1-3 distances of 0.004
 C87, C91, C94, C92, C93
 with sigma for 1-2 distances of 0.004 and sigma for 1-3 distances of 0.004
6.a Secondary CH2 refined with riding coordinates:
 C8(H8A,H8B), C35(H35A,H35B), C57(H57A,H57B), C84(H84A,H84B)
6.b Aromatic/amide H refined with riding coordinates:
 C3(H3), C4(H4), C5(H5), C6(H6), C10(H10), C12(H12), C14(H14), C24(H24),
 C25(H25), C26(H26), C30(H30), C31(H31), C32(H32), C33(H33), C37(H37), C39(H39),
  C41(H41), C52(H52), C53(H53), C54(H54), C55(H55), C59(H59), C61(H61),
 C63(H63), C73(H73), C74(H74), C75(H75), C79(H79), C80(H80), C81(H81), C82(H82),
  C86(H86), C88(H88), C90(H90)
6.c Idealised Me refined as rotating group:
 C16(H16A,H16B,H16C), C17(H17A,H17B,H17C), C18(H18A,H18B,H18C), C20(H20A,H20B,
 H20C), C21(H21A,H21B,H21C), C22(H22A,H22B,H22C), C43(H43A,H43B,H43C), C44(H44A,
 H44B,H44C), C45(H45A,H45B,H45C), C47(H47A,H47B,H47C), C48(H48A,H48B,H48C),
 C49(H49A,H49B,H49C), C65(H65A,H65B,H65C), C66(H66A,H66B,H66C), C67(H67A,H67B,
 H67C), C69(H69A,H69B,H69C), C70(H70A,H70B,H70C), C71(H71A,H71B,H71C), C92(H92A,
 H92B,H92C), C93(H93A,H93B,H93C), C94(H94A,H94B,H94C), C96(H96A,H96B,H96C),
 C97(H97A,H97B,H97C), C98(H98A,H98B,H98C)
;
_olex2_submission_special_instructions 'No special instructions were received'

loop_
_space_group_symop_operation_xyz
'x, y, z'
'-x, -y, -z'

loop_
_atom_site_label
_atom_site_type_symbol
_atom_site_fract_x
_atom_site_fract_y
_atom_site_fract_z
_atom_site_U_iso_or_equiv
_atom_site_adp_type
_atom_site_occupancy
_atom_site_site_symmetry_order
_atom_site_calc_flag
_atom_site_refinement_flags_posn
_atom_site_refinement_flags_adp
_atom_site_refinement_flags_occupancy
_atom_site_disorder_assembly
_atom_site_disorder_group
Fe1 Fe 0.56011(5) 0.73660(4) 0.49864(4) 0.0288(2) Uani 1 1 d . U . . .
N1 N 0.5355(3) 0.8309(2) 0.5299(2) 0.0321(8) Uani 1 1 d . U . . .
N3 N 0.5395(3) 0.6538(2) 0.4659(2) 0.0318(8) Uani 1 1 d . U . . .
N4 N 0.5864(3) 0.8017(2) 0.3956(2) 0.0334(8) Uani 1 1 d . U . . .
N5 N 0.6946(3) 0.7019(2) 0.5029(2) 0.0314(8) Uani 1 1 d . U . . .
N6 N 0.5796(3) 0.6594(2) 0.6034(2) 0.0318(8) Uani 1 1 d . U . . .
N7 N 0.4318(3) 0.9192(2) 0.5750(2) 0.0362(8) Uani 1 1 d . U . . .
N8 N 0.4387(3) 0.6139(3) 0.4209(2) 0.0374(9) Uani 1 1 d . U . . .
N9 N 0.6907(3) 0.8498(2) 0.3133(2) 0.0381(9) Uani 1 1 d . U . . .
N10 N 0.6794(3) 0.5567(2) 0.6898(2) 0.0377(9) Uani 1 1 d . U . . .
C1 C 0.4454(3) 0.8619(3) 0.5432(2) 0.0329(9) Uani 1 1 d . U . . .
C2 C 0.5210(4) 0.9244(3) 0.5825(2) 0.0362(10) Uani 1 1 d . U . . .
C3 C 0.5517(4) 0.9701(3) 0.6135(3) 0.0399(10) Uani 1 1 d . U . . .
H3 H 0.509093 1.004613 0.634815 0.048 Uiso 1 1 calc R . . . .
C4 C 0.6471(4) 0.9624(3) 0.6114(3) 0.0407(10) Uani 1 1 d . U . . .
H4 H 0.669157 0.992524 0.631442 0.049 Uiso 1 1 calc R . . . .
C5 C 0.7122(4) 0.9100(3) 0.5796(3) 0.0382(10) Uani 1 1 d . U . . .
H5 H 0.775954 0.907509 0.577453 0.046 Uiso 1 1 calc R . . . .
C6 C 0.6823(3) 0.8621(3) 0.5516(3) 0.0361(10) Uani 1 1 d . U . . .
H6 H 0.725184 0.825938 0.532124 0.043 Uiso 1 1 calc R . . . .
C7 C 0.5864(3) 0.8699(3) 0.5536(2) 0.0317(9) Uani 1 1 d . U . . .
C8 C 0.3477(4) 0.9575(3) 0.6097(3) 0.0424(11) Uani 1 1 d . U . . .
H8A H 0.291784 0.966264 0.582551 0.051 Uiso 1 1 calc R . . . .
H8B H 0.350634 1.011176 0.605871 0.051 Uiso 1 1 calc R . . . .
C9 C 0.3380(4) 0.9062(3) 0.6908(3) 0.0384(10) Uani 1 1 d . U . . .
C10 C 0.4161(4) 0.8481(3) 0.7334(3) 0.0417(11) Uani 1 1 d . U . . .
H10 H 0.475004 0.838694 0.710999 0.050 Uiso 1 1 calc R . . . .
C11 C 0.4078(4) 0.8036(3) 0.8089(3) 0.0440(11) Uani 1 1 d . U . . .
C12 C 0.3192(5) 0.8201(4) 0.8398(3) 0.0547(13) Uani 1 1 d . U . . .
H12 H 0.312748 0.792767 0.890553 0.066 Uiso 1 1 calc R . . . .
C13 C 0.2371(5) 0.8774(4) 0.7972(3) 0.0571(15) Uani 1 1 d . U . . .
C14 C 0.2501(4) 0.9205(3) 0.7236(3) 0.0481(12) Uani 1 1 d . U . . .
H14 H 0.198515 0.960418 0.695018 0.058 Uiso 1 1 calc R . . . .
C15 C 0.4940(4) 0.7432(3) 0.8555(2) 0.0480(12) Uani 1 1 d D U . . .
C16 C 0.5682(4) 0.7036(4) 0.8086(3) 0.0587(15) Uani 1 1 d D U . . .
H16A H 0.536862 0.691862 0.775045 0.088 Uiso 1 1 calc GR . . . .
H16B H 0.610291 0.653198 0.840837 0.088 Uiso 1 1 calc GR . . . .
H16C H 0.603843 0.741046 0.780561 0.088 Uiso 1 1 calc GR . . . .
C17 C 0.5372(5) 0.7905(4) 0.8870(3) 0.0638(16) Uani 1 1 d D U . . .
H17A H 0.552458 0.835233 0.846780 0.096 Uiso 1 1 calc GR . . . .
H17B H 0.593698 0.753696 0.914900 0.096 Uiso 1 1 calc GR . . . .
H17C H 0.492284 0.811971 0.919077 0.096 Uiso 1 1 calc GR . . . .
C18 C 0.4675(6) 0.6724(4) 0.9201(3) 0.0723(19) Uani 1 1 d D U . . .
H18A H 0.430197 0.693751 0.955585 0.108 Uiso 1 1 calc GR . . . .
H18B H 0.524192 0.630910 0.944031 0.108 Uiso 1 1 calc GR . . . .
H18C H 0.431565 0.648576 0.901097 0.108 Uiso 1 1 calc GR . . . .
C19 C 0.1398(4) 0.8900(3) 0.8330(3) 0.0702(18) Uani 1 1 d D U . . .
C20 C 0.1206(7) 0.8056(4) 0.8702(6) 0.102(3) Uani 1 1 d D U . . .
H20A H 0.130198 0.779000 0.834778 0.152 Uiso 1 1 calc GR . . . .
H20B H 0.056419 0.813363 0.887290 0.152 Uiso 1 1 calc GR . . . .
H20C H 0.163193 0.771719 0.911703 0.152 Uiso 1 1 calc GR . . . .
C21 C 0.1345(7) 0.9349(6) 0.8865(5) 0.101(3) Uani 1 1 d D U . . .
H21A H 0.189539 0.908492 0.918424 0.152 Uiso 1 1 calc GR . . . .
H21B H 0.078610 0.932776 0.916213 0.152 Uiso 1 1 calc GR . . . .
H21C H 0.132118 0.991474 0.858400 0.152 Uiso 1 1 calc GR . . . .
C22 C 0.0565(5) 0.9409(7) 0.7774(5) 0.107(3) Uani 1 1 d D U . . .
H22A H 0.063382 0.994894 0.749556 0.160 Uiso 1 1 calc GR . . . .
H22B H -0.002022 0.945968 0.804203 0.160 Uiso 1 1 calc GR . . . .
H22C H 0.056142 0.913647 0.743991 0.160 Uiso 1 1 calc GR . . . .
C23 C 0.3763(3) 0.8334(3) 0.5191(2) 0.0356(9) Uani 1 1 d . U . . .
C24 C 0.2782(4) 0.8599(3) 0.5155(3) 0.0466(12) Uani 1 1 d . U . . .
H24 H 0.244325 0.902516 0.531332 0.056 Uiso 1 1 calc R . . . .
C25 C 0.2317(4) 0.8220(4) 0.4879(4) 0.0553(14) Uani 1 1 d . U . . .
H25 H 0.165929 0.840236 0.484531 0.066 Uiso 1 1 calc R . . . .
C26 C 0.2804(4) 0.7579(3) 0.4653(3) 0.0467(12) Uani 1 1 d . U . . .
H26 H 0.248255 0.732301 0.447363 0.056 Uiso 1 1 calc R . . . .
C27 C 0.3781(3) 0.7324(3) 0.4699(2) 0.0364(9) Uani 1 1 d . U . . .
C28 C 0.4486(3) 0.6674(3) 0.4508(2) 0.0335(9) Uani 1 1 d . U . . .
C29 C 0.5295(4) 0.5638(3) 0.4167(2) 0.0351(9) Uani 1 1 d . U . . .
C30 C 0.5609(4) 0.5002(3) 0.3887(3) 0.0436(11) Uani 1 1 d . U . . .
H30 H 0.519181 0.484639 0.368542 0.052 Uiso 1 1 calc R . . . .
C31 C 0.6566(4) 0.4620(3) 0.3927(3) 0.0435(11) Uani 1 1 d . U . . .
H31 H 0.680139 0.418972 0.375273 0.052 Uiso 1 1 calc R . . . .
C32 C 0.7207(4) 0.4862(3) 0.4225(3) 0.0398(10) Uani 1 1 d . U . . .
H32 H 0.785059 0.458655 0.424248 0.048 Uiso 1 1 calc R . . . .
C33 C 0.6894(3) 0.5494(3) 0.4488(2) 0.0356(9) Uani 1 1 d . U . . .
H33 H 0.731468 0.565318 0.468314 0.043 Uiso 1 1 calc R . . . .
C34 C 0.5920(3) 0.5888(3) 0.4453(2) 0.0340(9) Uani 1 1 d . U . . .
C35 C 0.3549(4) 0.6134(3) 0.3874(3) 0.0405(11) Uani 1 1 d . U . . .
H35A H 0.299540 0.628031 0.416234 0.049 Uiso 1 1 calc R . . . .
H35B H 0.362753 0.558001 0.389325 0.049 Uiso 1 1 calc R . . . .
C36 C 0.3389(3) 0.6728(3) 0.3075(3) 0.0378(10) Uani 1 1 d . U . . .
C37 C 0.4128(4) 0.6931(3) 0.2621(3) 0.0392(10) Uani 1 1 d . U . . .
H37 H 0.473823 0.672062 0.282138 0.047 Uiso 1 1 calc R . . . .
C38 C 0.3986(4) 0.7439(3) 0.1879(3) 0.0410(10) Uani 1 1 d . U . . .
C39 C 0.3076(4) 0.7751(4) 0.1610(3) 0.0545(14) Uani 1 1 d . U . . .
H39 H 0.296662 0.809483 0.111190 0.065 Uiso 1 1 calc R . . . .
C40 C 0.2297(4) 0.7575(4) 0.2054(4) 0.0618(17) Uani 1 1 d . U . . .
C41 C 0.2476(4) 0.7055(3) 0.2781(3) 0.0467(12) Uani 1 1 d . U . . .
H41 H 0.197681 0.691939 0.308464 0.056 Uiso 1 1 calc R . . . .
C42 C 0.4836(3) 0.7622(2) 0.1387(2) 0.0453(11) Uani 1 1 d D U . . .
C43 C 0.5611(4) 0.7658(4) 0.1827(3) 0.0513(13) Uani 1 1 d D U . . .
H43A H 0.533212 0.801685 0.209581 0.077 Uiso 1 1 calc GR . . . .
H43B H 0.607380 0.786720 0.148847 0.077 Uiso 1 1 calc GR . . . .
H43C H 0.591217 0.711388 0.217146 0.077 Uiso 1 1 calc GR . . . .
C44 C 0.4534(5) 0.8464(4) 0.0743(4) 0.075(2) Uani 1 1 d D U . . .
H44A H 0.426300 0.840513 0.034693 0.113 Uiso 1 1 calc GR . . . .
H44B H 0.507780 0.865924 0.056228 0.113 Uiso 1 1 calc GR . . . .
H44C H 0.407335 0.885330 0.091618 0.113 Uiso 1 1 calc GR . . . .
C45 C 0.5263(5) 0.6926(4) 0.1084(4) 0.0632(16) Uani 1 1 d D U . . .
H45A H 0.551418 0.641441 0.148919 0.095 Uiso 1 1 calc GR . . . .
H45B H 0.576197 0.705327 0.074359 0.095 Uiso 1 1 calc GR . . . .
H45C H 0.477921 0.687584 0.082860 0.095 Uiso 1 1 calc GR . . . .
C46 C 0.1287(5) 0.7947(4) 0.1770(4) 0.094(3) Uani 1 1 d D U . . .
C47 C 0.0555(8) 0.8100(14) 0.2364(7) 0.268(10) Uani 1 1 d D U . . .
H47A H 0.013801 0.776537 0.244951 0.402 Uiso 1 1 calc GR . . . .
H47B H 0.019400 0.867279 0.219359 0.402 Uiso 1 1 calc GR . . . .
H47C H 0.087904 0.795850 0.282010 0.402 Uiso 1 1 calc GR . . . .
C48 C 0.1120(6) 0.8781(4) 0.1115(5) 0.092(3) Uani 1 1 d D U . . .
H48A H 0.129286 0.916458 0.126266 0.139 Uiso 1 1 calc GR . . . .
H48B H 0.046309 0.899374 0.097121 0.139 Uiso 1 1 calc GR . . . .
H48C H 0.150045 0.870547 0.070124 0.139 Uiso 1 1 calc GR . . . .
C49 C 0.1057(11) 0.7325(7) 0.1517(12) 0.276(11) Uani 1 1 d D U . . .
H49A H 0.120538 0.744490 0.099941 0.414 Uiso 1 1 calc GR . . . .
H49B H 0.039495 0.736644 0.158809 0.414 Uiso 1 1 calc GR . . . .
H49C H 0.142591 0.677595 0.180513 0.414 Uiso 1 1 calc GR . . . .
C50 C 0.6779(3) 0.7957(3) 0.3827(3) 0.0354(9) Uani 1 1 d . U . . .
C51 C 0.6037(4) 0.8907(3) 0.2799(3) 0.0395(10) Uani 1 1 d . U . . .
C52 C 0.5739(5) 0.9539(3) 0.2108(3) 0.0489(12) Uani 1 1 d . U . . .
H52 H 0.616809 0.976545 0.177519 0.059 Uiso 1 1 calc R . . . .
C53 C 0.4806(5) 0.9807(3) 0.1946(3) 0.0544(14) Uani 1 1 d . U . . .
H53 H 0.459623 1.022081 0.148734 0.065 Uiso 1 1 calc R . . . .
C54 C 0.4128(4) 0.9486(3) 0.2446(3) 0.0459(12) Uani 1 1 d . U . . .
H54 H 0.349004 0.968476 0.231062 0.055 Uiso 1 1 calc R . . . .
C55 C 0.4422(4) 0.8875(3) 0.3133(3) 0.0405(11) Uani 1 1 d . U . . .
H55 H 0.398776 0.865756 0.346684 0.049 Uiso 1 1 calc R . . . .
C56 C 0.5387(4) 0.8592(3) 0.3317(2) 0.0352(9) Uani 1 1 d . U . . .
C57 C 0.7801(4) 0.8578(4) 0.2739(3) 0.0475(12) Uani 1 1 d . U . . .
H57A H 0.831763 0.834222 0.309727 0.057 Uiso 1 1 calc R . . . .
H57B H 0.775302 0.915739 0.247263 0.057 Uiso 1 1 calc R . . . .
C58 C 0.8003(4) 0.8134(4) 0.2194(3) 0.0449(11) Uani 1 1 d . U . . .
C59 C 0.7903(4) 0.8577(3) 0.1442(3) 0.0443(11) Uani 1 1 d . U . . .
H59 H 0.772931 0.915081 0.127045 0.053 Uiso 1 1 calc R . . . .
C60 C 0.8058(4) 0.8183(3) 0.0921(3) 0.0452(11) Uani 1 1 d . U . . .
C61 C 0.8349(4) 0.7318(3) 0.1208(3) 0.0426(11) Uani 1 1 d . U . . .
H61 H 0.845850 0.704444 0.087703 0.051 Uiso 1 1 calc R . . . .
C62 C 0.8481(3) 0.6850(3) 0.1962(3) 0.0405(10) Uani 1 1 d . U . . .
C63 C 0.8305(4) 0.7264(3) 0.2450(3) 0.0427(11) Uani 1 1 d . U . . .
H63 H 0.838652 0.696186 0.295856 0.051 Uiso 1 1 calc R . . . .
C64 C 0.7924(4) 0.8664(3) 0.0079(3) 0.0553(14) Uani 1 1 d D U . . .
C65 C 0.7304(8) 0.8341(7) -0.0256(5) 0.109(3) Uani 1 1 d D U . . .
H65A H 0.759898 0.776485 -0.016228 0.163 Uiso 1 1 calc GR . . . .
H65B H 0.723640 0.864374 -0.078317 0.163 Uiso 1 1 calc GR . . . .
H65C H 0.669050 0.841204 -0.003020 0.163 Uiso 1 1 calc GR . . . .
C66 C 0.8911(5) 0.8583(9) -0.0274(5) 0.138(5) Uani 1 1 d D U . . .
H66A H 0.926699 0.881031 -0.006698 0.206 Uiso 1 1 calc GR . . . .
H66B H 0.884649 0.887846 -0.080274 0.206 Uiso 1 1 calc GR . . . .
H66C H 0.923744 0.801069 -0.017314 0.206 Uiso 1 1 calc GR . . . .
C67 C 0.7340(9) 0.9570(4) -0.0094(5) 0.117(4) Uani 1 1 d D U . . .
H67A H 0.676311 0.959007 0.018404 0.175 Uiso 1 1 calc GR . . . .
H67B H 0.719236 0.983498 -0.061701 0.175 Uiso 1 1 calc GR . . . .
H67C H 0.769948 0.985026 0.004241 0.175 Uiso 1 1 calc GR . . . .
C68 C 0.8781(3) 0.5909(3) 0.2235(2) 0.0450(11) Uani 1 1 d D U . . .
C69 C 0.9221(5) 0.5497(4) 0.3021(3) 0.0576(14) Uani 1 1 d D U . . .
H69A H 0.971387 0.572699 0.304141 0.086 Uiso 1 1 calc GR . . . .
H69B H 0.948383 0.491319 0.313697 0.086 Uiso 1 1 calc GR . . . .
H69C H 0.874183 0.559209 0.337618 0.086 Uiso 1 1 calc GR . . . .
C70 C 0.9512(4) 0.5607(4) 0.1704(3) 0.0643(16) Uani 1 1 d D U . . .
H70A H 0.922730 0.580661 0.122152 0.096 Uiso 1 1 calc GR . . . .
H70B H 0.971974 0.501417 0.189600 0.096 Uiso 1 1 calc GR . . . .
H70C H 1.004589 0.581238 0.166458 0.096 Uiso 1 1 calc GR . . . .
C71 C 0.7909(4) 0.5618(4) 0.2247(3) 0.0517(13) Uani 1 1 d D U . . .
H71A H 0.746122 0.576928 0.259996 0.077 Uiso 1 1 calc GR . . . .
H71B H 0.810207 0.502848 0.238800 0.077 Uiso 1 1 calc GR . . . .
H71C H 0.762109 0.587418 0.176066 0.077 Uiso 1 1 calc GR . . . .
C72 C 0.7451(3) 0.7356(3) 0.4424(3) 0.0360(9) Uani 1 1 d . U . . .
C73 C 0.8422(4) 0.7116(4) 0.4443(3) 0.0444(11) Uani 1 1 d . U . . .
H73 H 0.876190 0.734515 0.402783 0.053 Uiso 1 1 calc R . . . .
C74 C 0.8891(4) 0.6524(4) 0.5094(3) 0.0565(15) Uani 1 1 d . U . . .
H74 H 0.954902 0.636227 0.512246 0.068 Uiso 1 1 calc R . . . .
C75 C 0.8368(4) 0.6177(4) 0.5702(3) 0.0462(12) Uani 1 1 d . U . . .
H75 H 0.867410 0.577595 0.613729 0.055 Uiso 1 1 calc R . . . .
C76 C 0.7405(3) 0.6430(3) 0.5654(3) 0.0355(9) Uani 1 1 d . U . . .
C77 C 0.6711(3) 0.6176(3) 0.6207(2) 0.0342(9) Uani 1 1 d . U . . .
C78 C 0.5909(4) 0.5616(3) 0.7188(3) 0.0371(10) Uani 1 1 d . U . . .
C79 C 0.5577(4) 0.5146(3) 0.7870(3) 0.0458(12) Uani 1 1 d . U . . .
H79 H 0.598970 0.470121 0.822348 0.055 Uiso 1 1 calc R . . . .
C80 C 0.4623(4) 0.5371(3) 0.7991(3) 0.0460(12) Uani 1 1 d . U . . .
H80 H 0.438654 0.507113 0.843679 0.055 Uiso 1 1 calc R . . . .
C81 C 0.3985(4) 0.6043(3) 0.7461(3) 0.0427(11) Uani 1 1 d . U . . .
H81 H 0.334223 0.618517 0.756676 0.051 Uiso 1 1 calc R . . . .
C82 C 0.4310(4) 0.6487(3) 0.6792(3) 0.0374(10) Uani 1 1 d . U . . .
H82 H 0.389037 0.692889 0.644191 0.045 Uiso 1 1 calc R . . . .
C83 C 0.5268(4) 0.6271(3) 0.6645(2) 0.0342(9) Uani 1 1 d . U . . .
C84 C 0.7646(4) 0.5003(3) 0.7346(3) 0.0456(12) Uani 1 1 d . U . . .
H84A H 0.817635 0.492127 0.701767 0.055 Uiso 1 1 calc R . . . .
H84B H 0.754072 0.447111 0.762737 0.055 Uiso 1 1 calc R . . . .
C85 C 0.7886(4) 0.5349(3) 0.7882(3) 0.0411(11) Uani 1 1 d . U . . .
C86 C 0.7821(4) 0.4950(3) 0.8634(3) 0.0474(12) Uani 1 1 d . U . . .
H86 H 0.763272 0.447045 0.881220 0.057 Uiso 1 1 calc R . . . .
C87 C 0.8032(4) 0.5251(4) 0.9132(3) 0.0540(14) Uani 1 1 d . U . . .
C88 C 0.8319(4) 0.5967(4) 0.8846(3) 0.0493(12) Uani 1 1 d . U . . .
H88 H 0.846138 0.617394 0.917651 0.059 Uiso 1 1 calc R . . . .
C89 C 0.8401(4) 0.6378(3) 0.8097(3) 0.0457(11) Uani 1 1 d . U . . .
C90 C 0.8177(4) 0.6059(3) 0.7616(3) 0.0412(10) Uani 1 1 d . U . . .
H90 H 0.822319 0.632715 0.710494 0.049 Uiso 1 1 calc R . . . .
C91 C 0.7976(5) 0.4805(5) 0.9974(3) 0.091(2) Uani 1 1 d D U . . .
C92 C 0.8913(7) 0.4107(10) 1.0214(6) 0.249(9) Uani 1 1 d D U . . .
H92A H 0.878677 0.358216 1.039053 0.373 Uiso 1 1 calc GR . . . .
H92B H 0.920603 0.415662 1.060440 0.373 Uiso 1 1 calc GR . . . .
H92C H 0.933019 0.414799 0.979567 0.373 Uiso 1 1 calc GR . . . .
C93 C 0.7642(15) 0.5425(7) 1.0372(5) 0.237(8) Uani 1 1 d D U . . .
H93A H 0.724187 0.593713 1.004133 0.356 Uiso 1 1 calc GR . . . .
H93B H 0.818187 0.552101 1.051417 0.356 Uiso 1 1 calc GR . . . .
H93C H 0.729241 0.520477 1.080758 0.356 Uiso 1 1 calc GR . . . .
C94 C 0.7216(5) 0.4345(5) 1.0191(4) 0.0749(19) Uani 1 1 d D U . . .
H94A H 0.662687 0.471228 0.994991 0.112 Uiso 1 1 calc GR . . . .
H94B H 0.713615 0.415703 1.072095 0.112 Uiso 1 1 calc GR . . . .
H94C H 0.741248 0.388003 1.003721 0.112 Uiso 1 1 calc GR . . . .
C95 C 0.8686(3) 0.7177(3) 0.7795(3) 0.0535(13) Uani 1 1 d D U . . .
C96 C 0.7827(5) 0.7916(4) 0.7790(4) 0.0756(19) Uani 1 1 d D U . . .
H96A H 0.732541 0.795474 0.749264 0.113 Uiso 1 1 calc GR . . . .
H96B H 0.800921 0.841638 0.758440 0.113 Uiso 1 1 calc GR . . . .
H96C H 0.761041 0.783662 0.829033 0.113 Uiso 1 1 calc GR . . . .
C97 C 0.9034(6) 0.7380(5) 0.6987(3) 0.0746(19) Uani 1 1 d D U . . .
H97A H 0.950404 0.690296 0.694522 0.112 Uiso 1 1 calc GR . . . .
H97B H 0.930585 0.782880 0.685061 0.112 Uiso 1 1 calc GR . . . .
H97C H 0.850950 0.753543 0.666059 0.112 Uiso 1 1 calc GR . . . .
C98 C 0.9498(7) 0.7111(6) 0.8264(5) 0.099(3) Uani 1 1 d D U . . .
H98A H 0.926632 0.710368 0.874678 0.148 Uiso 1 1 calc GR . . . .
H98B H 0.973869 0.757642 0.802078 0.148 Uiso 1 1 calc GR . . . .
H98C H 0.999535 0.661029 0.831751 0.148 Uiso 1 1 calc GR . . . .
F5 F 0.9662(3) 0.3706(3) 0.6188(2) 0.0798(12) Uani 1 1 d D U . . .
F6 F 0.9104(3) 0.4654(3) 0.5041(2) 0.0810(12) Uani 1 1 d D U . . .
F7 F 0.8118(3) 0.4478(3) 0.6029(2) 0.0743(11) Uani 1 1 d D U . . .
F8 F 0.8691(3) 0.3418(3) 0.5564(2) 0.0744(11) Uani 1 1 d D U . . .
B2 B 0.8910(5) 0.4076(5) 0.5711(4) 0.0677(19) Uani 1 1 d D U . . .
F1 F 0.9922(4) 0.1087(4) 0.5875(4) 0.133(2) Uani 1 1 d D U . . .
F2 F 1.1569(4) 0.1069(3) 0.5943(2) 0.0868(13) Uani 1 1 d D U . . .
F3 F 1.0753(4) 0.1617(3) 0.4850(3) 0.127(2) Uani 1 1 d D U . . .
F4 F 1.1167(3) 0.0228(3) 0.5495(3) 0.0815(12) Uani 1 1 d D U . . .
B1 B 1.0806(3) 0.1015(3) 0.5641(3) 0.0425(13) Uani 1 1 d D U . . .
N2 N 0.4297(2) 0.77005(18) 0.49574(19) 0.0246(7) Uani 1 1 d . U . . .

loop_
_atom_site_aniso_label
_atom_site_aniso_U_11
_atom_site_aniso_U_22
_atom_site_aniso_U_33
_atom_site_aniso_U_23
_atom_site_aniso_U_13
_atom_site_aniso_U_12
Fe1 0.0269(4) 0.0293(4) 0.0310(4) -0.0132(3) -0.0025(3) -0.0058(3)
N1 0.0303(18) 0.0315(18) 0.0299(18) -0.0107(14) -0.0028(14) -0.0024(14)
N3 0.0276(17) 0.0345(19) 0.0327(18) -0.0113(15) -0.0030(14) -0.0086(14)
N4 0.040(2) 0.0341(19) 0.0298(17) -0.0160(14) 0.0006(14) -0.0107(16)
N5 0.0332(18) 0.0332(19) 0.0331(18) -0.0185(15) -0.0003(14) -0.0085(15)
N6 0.0330(18) 0.0322(18) 0.0306(17) -0.0122(14) -0.0044(14) -0.0077(15)
N7 0.039(2) 0.0296(18) 0.0332(19) -0.0124(15) 0.0059(15) -0.0009(15)
N8 0.043(2) 0.046(2) 0.0291(19) -0.0102(16) -0.0076(16) -0.0222(18)
N9 0.049(2) 0.039(2) 0.0333(19) -0.0189(16) 0.0095(16) -0.0175(18)
N10 0.046(2) 0.0296(19) 0.0347(19) -0.0112(15) -0.0130(16) -0.0034(16)
C1 0.035(2) 0.031(2) 0.031(2) -0.0101(17) 0.0013(17) -0.0095(17)
C2 0.047(3) 0.028(2) 0.031(2) -0.0115(17) 0.0037(19) -0.0073(18)
C3 0.055(3) 0.034(2) 0.031(2) -0.0164(18) 0.006(2) -0.010(2)
C4 0.054(3) 0.036(2) 0.033(2) -0.0135(19) -0.002(2) -0.011(2)
C5 0.042(3) 0.037(2) 0.038(2) -0.0153(19) -0.0008(19) -0.0116(19)
C6 0.042(2) 0.036(2) 0.034(2) -0.0159(18) 0.0000(18) -0.0118(19)
C7 0.039(2) 0.026(2) 0.029(2) -0.0108(16) -0.0014(17) -0.0067(17)
C8 0.043(3) 0.036(2) 0.041(2) -0.017(2) 0.003(2) 0.001(2)
C9 0.040(2) 0.037(2) 0.041(2) -0.0189(19) 0.0044(19) -0.0100(19)
C10 0.046(3) 0.039(3) 0.039(2) -0.0138(19) 0.004(2) -0.012(2)
C11 0.062(3) 0.038(2) 0.036(2) -0.0164(19) 0.000(2) -0.017(2)
C12 0.075(4) 0.051(3) 0.038(3) -0.017(2) 0.017(2) -0.024(3)
C13 0.059(3) 0.047(3) 0.055(3) -0.018(2) 0.020(3) -0.009(2)
C14 0.046(3) 0.045(3) 0.052(3) -0.022(2) 0.010(2) -0.010(2)
C15 0.070(3) 0.037(3) 0.040(3) -0.012(2) -0.005(2) -0.019(2)
C16 0.069(4) 0.051(3) 0.051(3) -0.020(3) -0.021(3) -0.002(3)
C17 0.084(5) 0.065(4) 0.051(3) -0.023(3) -0.010(3) -0.026(3)
C18 0.084(5) 0.060(4) 0.057(4) 0.007(3) -0.015(3) -0.030(4)
C19 0.058(4) 0.068(4) 0.074(4) -0.025(3) 0.026(3) -0.013(3)
C20 0.076(5) 0.098(6) 0.156(9) -0.063(5) 0.028(5) -0.049(5)
C21 0.091(6) 0.111(7) 0.127(7) -0.076(6) 0.052(5) -0.041(5)
C22 0.056(4) 0.125(7) 0.112(7) -0.038(6) 0.012(4) 0.000(5)
C23 0.031(2) 0.036(2) 0.033(2) -0.0107(17) -0.0005(17) -0.0038(17)
C24 0.033(2) 0.037(3) 0.061(3) -0.017(2) 0.004(2) 0.0001(19)
C25 0.024(2) 0.058(3) 0.078(4) -0.024(3) -0.002(2) -0.003(2)
C26 0.034(2) 0.046(3) 0.053(3) -0.008(2) -0.010(2) -0.011(2)
C27 0.034(2) 0.041(2) 0.033(2) -0.0101(18) -0.0067(18) -0.0120(18)
C28 0.034(2) 0.034(2) 0.029(2) -0.0085(17) -0.0052(17) -0.0074(17)
C29 0.045(2) 0.033(2) 0.028(2) -0.0085(17) -0.0064(18) -0.0151(19)
C30 0.062(3) 0.042(3) 0.030(2) -0.0108(19) -0.007(2) -0.021(2)
C31 0.059(3) 0.041(3) 0.038(3) -0.019(2) 0.000(2) -0.018(2)
C32 0.045(3) 0.037(2) 0.040(2) -0.017(2) 0.001(2) -0.012(2)
C33 0.042(2) 0.036(2) 0.033(2) -0.0163(18) -0.0006(18) -0.0125(19)
C34 0.044(2) 0.033(2) 0.027(2) -0.0123(17) -0.0012(17) -0.0124(18)
C35 0.038(2) 0.047(3) 0.043(2) -0.015(2) -0.008(2) -0.021(2)
C36 0.039(2) 0.036(2) 0.043(2) -0.0172(19) -0.0071(19) -0.0095(19)
C37 0.039(2) 0.038(2) 0.045(2) -0.016(2) -0.0062(19) -0.013(2)
C38 0.048(3) 0.038(2) 0.041(2) -0.018(2) -0.003(2) -0.012(2)
C39 0.058(3) 0.053(3) 0.045(3) -0.001(2) -0.021(2) -0.020(3)
C40 0.049(3) 0.065(4) 0.058(3) 0.003(3) -0.019(3) -0.023(3)
C41 0.039(3) 0.043(3) 0.056(3) -0.013(2) -0.010(2) -0.015(2)
C42 0.057(3) 0.039(3) 0.037(2) -0.016(2) 0.004(2) -0.008(2)
C43 0.049(3) 0.059(3) 0.054(3) -0.029(3) 0.015(2) -0.023(3)
C44 0.060(4) 0.061(4) 0.068(4) 0.004(3) 0.010(3) -0.006(3)
C45 0.085(5) 0.062(4) 0.055(3) -0.037(3) 0.016(3) -0.024(3)
C46 0.053(4) 0.083(5) 0.109(6) 0.021(4) -0.032(4) -0.028(4)
C47 0.049(6) 0.39(2) 0.147(10) 0.064(10) 0.006(6) 0.030(10)
C48 0.060(4) 0.082(5) 0.101(6) 0.004(4) -0.031(4) -0.012(4)
C49 0.187(12) 0.089(6) 0.53(3) -0.047(11) -0.282(15) -0.004(8)
C50 0.039(2) 0.037(2) 0.036(2) -0.0206(18) 0.0014(17) -0.0100(18)
C51 0.056(3) 0.032(2) 0.036(2) -0.0187(18) 0.0058(19) -0.015(2)
C52 0.078(4) 0.042(3) 0.031(2) -0.015(2) 0.004(2) -0.022(3)
C53 0.090(4) 0.032(3) 0.036(3) -0.008(2) -0.010(3) -0.013(3)
C54 0.052(3) 0.042(3) 0.035(2) -0.014(2) -0.011(2) 0.002(2)
C55 0.051(3) 0.033(2) 0.036(2) -0.0169(19) -0.002(2) -0.004(2)
C56 0.047(2) 0.030(2) 0.029(2) -0.0130(17) -0.0009(18) -0.0095(19)
C57 0.057(3) 0.052(3) 0.050(3) -0.029(2) 0.019(2) -0.031(3)
C58 0.046(3) 0.057(3) 0.046(3) -0.029(2) 0.015(2) -0.027(2)
C59 0.042(3) 0.048(3) 0.049(3) -0.023(2) 0.007(2) -0.017(2)
C60 0.043(3) 0.052(3) 0.044(3) -0.021(2) 0.007(2) -0.017(2)
C61 0.036(2) 0.058(3) 0.042(2) -0.027(2) 0.002(2) -0.015(2)
C62 0.031(2) 0.053(3) 0.045(3) -0.025(2) 0.0061(19) -0.015(2)
C63 0.046(3) 0.053(3) 0.039(2) -0.023(2) 0.009(2) -0.022(2)
C64 0.059(3) 0.063(3) 0.045(3) -0.024(2) 0.011(2) -0.016(3)
C65 0.124(8) 0.152(8) 0.055(4) -0.025(5) -0.017(5) -0.057(7)
C66 0.065(5) 0.205(12) 0.058(5) 0.018(6) 0.014(4) -0.012(6)
C67 0.154(10) 0.087(5) 0.052(4) -0.006(4) -0.013(5) 0.024(6)
C68 0.044(3) 0.052(3) 0.047(3) -0.025(2) 0.003(2) -0.016(2)
C69 0.063(4) 0.054(3) 0.062(3) -0.023(3) -0.011(3) -0.019(3)
C70 0.057(4) 0.066(4) 0.066(4) -0.034(3) 0.008(3) -0.001(3)
C71 0.051(3) 0.054(3) 0.057(3) -0.022(3) -0.004(2) -0.020(3)
C72 0.035(2) 0.041(2) 0.038(2) -0.0219(19) 0.0036(17) -0.0111(19)
C73 0.036(2) 0.059(3) 0.049(3) -0.033(2) 0.007(2) -0.015(2)
C74 0.026(2) 0.087(4) 0.060(3) -0.039(3) 0.001(2) -0.006(2)
C75 0.035(2) 0.060(3) 0.044(3) -0.027(2) -0.007(2) -0.003(2)
C76 0.040(2) 0.036(2) 0.038(2) -0.0228(18) -0.0036(18) -0.0081(18)
C77 0.039(2) 0.034(2) 0.033(2) -0.0164(17) -0.0073(17) -0.0076(18)
C78 0.045(2) 0.033(2) 0.035(2) -0.0153(18) -0.0030(18) -0.0104(19)
C79 0.072(3) 0.032(2) 0.033(2) -0.0071(19) -0.011(2) -0.018(2)
C80 0.067(3) 0.043(3) 0.037(2) -0.016(2) 0.005(2) -0.028(2)
C81 0.052(3) 0.049(3) 0.042(3) -0.024(2) 0.007(2) -0.027(2)
C82 0.046(3) 0.040(2) 0.034(2) -0.0175(19) 0.0004(19) -0.018(2)
C83 0.046(2) 0.031(2) 0.031(2) -0.0145(17) -0.0014(18) -0.0143(19)
C84 0.053(3) 0.034(2) 0.044(3) -0.014(2) -0.020(2) 0.002(2)
C85 0.041(3) 0.036(2) 0.043(2) -0.016(2) -0.015(2) 0.0017(19)
C86 0.054(3) 0.043(3) 0.043(3) -0.011(2) -0.010(2) -0.013(2)
C87 0.060(3) 0.067(4) 0.038(2) -0.014(2) -0.007(2) -0.027(3)
C88 0.058(3) 0.057(3) 0.042(3) -0.025(2) -0.005(2) -0.019(3)
C89 0.043(3) 0.049(3) 0.043(3) -0.019(2) -0.007(2) -0.006(2)
C90 0.048(3) 0.038(2) 0.036(2) -0.0131(19) -0.009(2) -0.008(2)
C91 0.121(6) 0.128(6) 0.036(3) -0.003(3) -0.014(3) -0.082(5)
C92 0.085(6) 0.383(18) 0.084(7) 0.115(9) -0.030(6) -0.050(8)
C93 0.55(3) 0.251(12) 0.055(5) -0.082(7) 0.111(10) -0.309(14)
C94 0.082(5) 0.089(5) 0.050(3) -0.013(3) 0.005(3) -0.036(4)
C95 0.064(4) 0.054(3) 0.051(3) -0.021(2) -0.005(3) -0.023(3)
C96 0.098(5) 0.053(4) 0.072(4) -0.020(3) 0.001(4) -0.021(3)
C97 0.089(5) 0.078(5) 0.061(4) -0.022(3) 0.004(3) -0.035(4)
C98 0.113(7) 0.087(5) 0.091(5) 0.008(4) -0.054(5) -0.056(5)
F5 0.074(3) 0.104(3) 0.067(2) -0.032(2) -0.0066(19) -0.030(2)
F6 0.087(3) 0.081(3) 0.065(2) -0.026(2) 0.004(2) -0.013(2)
F7 0.067(2) 0.087(3) 0.092(3) -0.056(2) 0.010(2) -0.027(2)
F8 0.066(2) 0.104(3) 0.072(2) -0.045(2) -0.0025(19) -0.032(2)
B2 0.063(4) 0.089(6) 0.055(4) -0.028(4) -0.001(3) -0.026(4)
F1 0.075(3) 0.109(4) 0.162(6) -0.029(4) 0.047(3) 0.002(3)
F2 0.127(4) 0.064(2) 0.082(3) -0.040(2) 0.012(3) -0.032(3)
F3 0.105(4) 0.104(4) 0.067(3) 0.016(2) 0.011(2) 0.046(3)
F4 0.079(3) 0.066(2) 0.103(3) -0.048(2) -0.027(2) 0.005(2)
B1 0.017(2) 0.024(2) 0.069(4) -0.003(2) -0.006(2) 0.0025(17)
N2 0.0202(15) 0.0104(14) 0.048(2) -0.0152(13) -0.0020(13) -0.0045(11)

loop_
_atom_type_symbol
_atom_type_description
_atom_type_scat_dispersion_real
_atom_type_scat_dispersion_imag
_atom_type_scat_source
C C 0.0181 0.0091 'International Tables Vol C Tables 4.2.6.8 and 6.1.1.4'
H H 0.0000 0.0000 'International Tables Vol C Tables 4.2.6.8 and 6.1.1.4'
B B 0.0090 0.0039 'International Tables Vol C Tables 4.2.6.8 and 6.1.1.4'
F F 0.0727 0.0534 'International Tables Vol C Tables 4.2.6.8 and 6.1.1.4'
Fe Fe -1.1336 3.1974 'International Tables Vol C Tables 4.2.6.8 and 6.1.1.4'
N N 0.0311 0.0180 'International Tables Vol C Tables 4.2.6.8 and 6.1.1.4'

loop_
_geom_angle_atom_site_label_1
_geom_angle_atom_site_label_2
_geom_angle_atom_site_label_3
_geom_angle
_geom_angle_site_symmetry_1
_geom_angle_site_symmetry_3
_geom_angle_publ_flag
N1 Fe1 N3 161.29(17) . . ?
N1 Fe1 N4 92.45(15) . . ?
N1 Fe1 N6 90.66(15) . . ?
N3 Fe1 N4 90.56(15) . . ?
N3 Fe1 N6 92.44(15) . . ?
N4 Fe1 N6 161.13(17) . . ?
N5 Fe1 N1 99.36(16) . . ?
N5 Fe1 N3 99.35(15) . . ?
N5 Fe1 N4 80.67(16) . . ?
N5 Fe1 N6 80.46(16) . . ?
N2 Fe1 N1 80.28(14) . . ?
N2 Fe1 N3 81.02(14) . . ?
N2 Fe1 N4 99.94(16) . . ?
N2 Fe1 N5 179.30(14) . . ?
N2 Fe1 N6 98.93(16) . . ?
C1 N1 Fe1 114.0(3) . . ?
C1 N1 C7 106.5(4) . . ?
C7 N1 Fe1 138.7(3) . . ?
C28 N3 Fe1 113.3(3) . . ?
C28 N3 C34 107.1(4) . . ?
C34 N3 Fe1 139.0(3) . . ?
C50 N4 Fe1 113.7(3) . . ?
C50 N4 C56 106.3(4) . . ?
C56 N4 Fe1 139.8(3) . . ?
C72 N5 Fe1 120.0(3) . . ?
C76 N5 Fe1 120.1(3) . . ?
C76 N5 C72 119.9(4) . . ?
C77 N6 Fe1 112.9(3) . . ?
C77 N6 C83 107.3(4) . . ?
C83 N6 Fe1 139.3(3) . . ?
C1 N7 C2 105.7(4) . . ?
C1 N7 C8 130.4(4) . . ?
C2 N7 C8 122.8(4) . . ?
C28 N8 C29 106.3(4) . . ?
C28 N8 C35 129.7(4) . . ?
C29 N8 C35 123.3(4) . . ?
C50 N9 C57 128.8(5) . . ?
C51 N9 C50 107.6(4) . . ?
C51 N9 C57 123.0(4) . . ?
C77 N10 C84 130.1(5) . . ?
C78 N10 C77 107.9(4) . . ?
C78 N10 C84 121.5(4) . . ?
N1 C1 N7 112.8(4) . . ?
N1 C1 C23 116.7(4) . . ?
N7 C1 C23 130.4(4) . . ?
N7 C2 C3 131.7(4) . . ?
N7 C2 C7 107.7(4) . . ?
C3 C2 C7 120.6(5) . . ?
C2 C3 H3 121.2 . . ?
C4 C3 C2 117.6(4) . . ?
C4 C3 H3 121.2 . . ?
C3 C4 H4 119.2 . . ?
C3 C4 C5 121.6(5) . . ?
C5 C4 H4 119.2 . . ?
C4 C5 H5 119.6 . . ?
C6 C5 C4 120.7(5) . . ?
C6 C5 H5 119.6 . . ?
C5 C6 H6 121.2 . . ?
C7 C6 C5 117.7(4) . . ?
C7 C6 H6 121.2 . . ?
N1 C7 C2 107.3(4) . . ?
C6 C7 N1 131.0(4) . . ?
C6 C7 C2 121.7(4) . . ?
N7 C8 H8A 109.0 . . ?
N7 C8 H8B 108.9 . . ?
N7 C8 C9 113.1(4) . . ?
H8A C8 H8B 107.8 . . ?
C9 C8 H8A 109.0 . . ?
C9 C8 H8B 108.9 . . ?
C10 C9 C8 121.4(4) . . ?
C14 C9 C8 118.8(5) . . ?
C14 C9 C10 119.8(5) . . ?
C9 C10 H10 119.3 . . ?
C9 C10 C11 121.3(5) . . ?
C11 C10 H10 119.3 . . ?
C10 C11 C15 120.9(5) . . ?
C12 C11 C10 117.3(5) . . ?
C12 C11 C15 121.8(5) . . ?
C11 C12 H12 118.6 . . ?
C11 C12 C13 122.9(5) . . ?
C13 C12 H12 118.6 . . ?
C12 C13 C19 120.9(5) . . ?
C14 C13 C12 117.1(5) . . ?
C14 C13 C19 122.0(6) . . ?
C9 C14 H14 119.2 . . ?
C13 C14 C9 121.6(6) . . ?
C13 C14 H14 119.2 . . ?
C11 C15 C16 111.1(4) . . ?
C11 C15 C17 108.2(4) . . ?
C11 C15 C18 111.3(5) . . ?
C16 C15 C17 109.5(5) . . ?
C16 C15 C18 107.2(5) . . ?
C17 C15 C18 109.5(5) . . ?
C15 C16 H16A 109.5 . . ?
C15 C16 H16B 109.5 . . ?
C15 C16 H16C 109.5 . . ?
H16A C16 H16B 109.5 . . ?
H16A C16 H16C 109.5 . . ?
H16B C16 H16C 109.5 . . ?
C15 C17 H17A 109.5 . . ?
C15 C17 H17B 109.5 . . ?
C15 C17 H17C 109.5 . . ?
H17A C17 H17B 109.5 . . ?
H17A C17 H17C 109.5 . . ?
H17B C17 H17C 109.5 . . ?
C15 C18 H18A 109.5 . . ?
C15 C18 H18B 109.5 . . ?
C15 C18 H18C 109.5 . . ?
H18A C18 H18B 109.5 . . ?
H18A C18 H18C 109.5 . . ?
H18B C18 H18C 109.5 . . ?
C13 C19 C20 108.6(5) . . ?
C13 C19 C21 109.8(6) . . ?
C13 C19 C22 114.6(6) . . ?
C20 C19 C22 102.9(7) . . ?
C21 C19 C20 113.8(7) . . ?
C21 C19 C22 107.0(7) . . ?
C19 C20 H20A 109.5 . . ?
C19 C20 H20B 109.5 . . ?
C19 C20 H20C 109.5 . . ?
H20A C20 H20B 109.5 . . ?
H20A C20 H20C 109.5 . . ?
H20B C20 H20C 109.5 . . ?
C19 C21 H21A 109.5 . . ?
C19 C21 H21B 109.5 . . ?
C19 C21 H21C 109.5 . . ?
H21A C21 H21B 109.5 . . ?
H21A C21 H21C 109.5 . . ?
H21B C21 H21C 109.5 . . ?
C19 C22 H22A 109.5 . . ?
C19 C22 H22B 109.5 . . ?
C19 C22 H22C 109.5 . . ?
H22A C22 H22B 109.5 . . ?
H22A C22 H22C 109.5 . . ?
H22B C22 H22C 109.5 . . ?
C24 C23 C1 131.9(5) . . ?
C24 C23 N2 122.4(4) . . ?
N2 C23 C1 105.7(4) . . ?
C23 C24 H24 120.5 . . ?
C25 C24 C23 118.9(5) . . ?
C25 C24 H24 120.5 . . ?
C24 C25 H25 119.2 . . ?
C26 C25 C24 121.6(5) . . ?
C26 C25 H25 119.2 . . ?
C25 C26 H26 120.8 . . ?
C25 C26 C27 118.3(5) . . ?
C27 C26 H26 120.8 . . ?
C26 C27 C28 131.3(5) . . ?
C26 C27 N2 122.8(5) . . ?
N2 C27 C28 105.9(4) . . ?
N3 C28 N8 111.4(4) . . ?
N3 C28 C27 117.5(4) . . ?
N8 C28 C27 131.1(4) . . ?
N8 C29 C30 130.6(4) . . ?
N8 C29 C34 107.3(4) . . ?
C34 C29 C30 122.1(5) . . ?
C29 C30 H30 121.8 . . ?
C31 C30 C29 116.4(5) . . ?
C31 C30 H30 121.8 . . ?
C30 C31 H31 119.0 . . ?
C30 C31 C32 122.0(5) . . ?
C32 C31 H31 119.0 . . ?
C31 C32 H32 119.4 . . ?
C33 C32 C31 121.2(5) . . ?
C33 C32 H32 119.4 . . ?
C32 C33 H33 121.3 . . ?
C32 C33 C34 117.4(4) . . ?
C34 C33 H33 121.3 . . ?
N3 C34 C29 107.9(4) . . ?
N3 C34 C33 131.3(4) . . ?
C29 C34 C33 120.8(4) . . ?
N8 C35 H35A 109.1 . . ?
N8 C35 H35B 109.1 . . ?
N8 C35 C36 112.3(4) . . ?
H35A C35 H35B 107.9 . . ?
C36 C35 H35A 109.1 . . ?
C36 C35 H35B 109.1 . . ?
C37 C36 C35 121.9(4) . . ?
C37 C36 C41 119.2(5) . . ?
C41 C36 C35 118.9(5) . . ?
C36 C37 H37 119.1 . . ?
C38 C37 C36 121.8(5) . . ?
C38 C37 H37 119.1 . . ?
C37 C38 C42 120.0(4) . . ?
C39 C38 C37 117.3(5) . . ?
C39 C38 C42 122.6(5) . . ?
C38 C39 H39 118.5 . . ?
C38 C39 C40 123.0(5) . . ?
C40 C39 H39 118.5 . . ?
C39 C40 C46 123.2(5) . . ?
C41 C40 C39 117.5(5) . . ?
C41 C40 C46 119.2(6) . . ?
C36 C41 H41 119.4 . . ?
C40 C41 C36 121.2(5) . . ?
C40 C41 H41 119.4 . . ?
C43 C42 C38 111.9(4) . . ?
C43 C42 C44 106.5(5) . . ?
C43 C42 C45 108.4(4) . . ?
C44 C42 C38 111.1(4) . . ?
C44 C42 C45 110.4(5) . . ?
C45 C42 C38 108.4(4) . . ?
C42 C43 H43A 109.5 . . ?
C42 C43 H43B 109.5 . . ?
C42 C43 H43C 109.5 . . ?
H43A C43 H43B 109.5 . . ?
H43A C43 H43C 109.5 . . ?
H43B C43 H43C 109.5 . . ?
C42 C44 H44A 109.5 . . ?
C42 C44 H44B 109.5 . . ?
C42 C44 H44C 109.5 . . ?
H44A C44 H44B 109.5 . . ?
H44A C44 H44C 109.5 . . ?
H44B C44 H44C 109.5 . . ?
C42 C45 H45A 109.5 . . ?
C42 C45 H45B 109.5 . . ?
C42 C45 H45C 109.5 . . ?
H45A C45 H45B 109.5 . . ?
H45A C45 H45C 109.5 . . ?
H45B C45 H45C 109.5 . . ?
C40 C46 C47 113.9(7) . . ?
C40 C46 C48 113.5(5) . . ?
C40 C46 C49 106.9(6) . . ?
C48 C46 C47 106.0(9) . . ?
C49 C46 C47 107.3(13) . . ?
C49 C46 C48 109.1(9) . . ?
C46 C47 H47A 109.5 . . ?
C46 C47 H47B 109.5 . . ?
C46 C47 H47C 109.5 . . ?
H47A C47 H47B 109.5 . . ?
H47A C47 H47C 109.5 . . ?
H47B C47 H47C 109.5 . . ?
C46 C48 H48A 109.5 . . ?
C46 C48 H48B 109.5 . . ?
C46 C48 H48C 109.5 . . ?
H48A C48 H48B 109.5 . . ?
H48A C48 H48C 109.5 . . ?
H48B C48 H48C 109.5 . . ?
C46 C49 H49A 109.5 . . ?
C46 C49 H49B 109.5 . . ?
C46 C49 H49C 109.5 . . ?
H49A C49 H49B 109.5 . . ?
H49A C49 H49C 109.5 . . ?
H49B C49 H49C 109.5 . . ?
N4 C50 N9 111.0(4) . . ?
N4 C50 C72 117.1(4) . . ?
N9 C50 C72 131.9(4) . . ?
N9 C51 C52 132.6(5) . . ?
N9 C51 C56 105.9(4) . . ?
C52 C51 C56 121.5(5) . . ?
C51 C52 H52 121.3 . . ?
C53 C52 C51 117.4(5) . . ?
C53 C52 H52 121.3 . . ?
C52 C53 H53 118.5 . . ?
C52 C53 C54 122.9(5) . . ?
C54 C53 H53 118.5 . . ?
C53 C54 H54 120.2 . . ?
C55 C54 C53 119.6(5) . . ?
C55 C54 H54 120.2 . . ?
C54 C55 H55 120.7 . . ?
C54 C55 C56 118.6(5) . . ?
C56 C55 H55 120.7 . . ?
N4 C56 C51 109.2(4) . . ?
N4 C56 C55 130.8(4) . . ?
C55 C56 C51 120.1(4) . . ?
N9 C57 H57A 109.6 . . ?
N9 C57 H57B 109.6 . . ?
N9 C57 C58 110.2(4) . . ?
H57A C57 H57B 108.1 . . ?
C58 C57 H57A 109.6 . . ?
C58 C57 H57B 109.6 . . ?
C59 C58 C57 120.3(5) . . ?
C59 C58 C63 119.0(5) . . ?
C63 C58 C57 120.7(5) . . ?
C58 C59 H59 119.2 . . ?
C58 C59 C60 121.7(5) . . ?
C60 C59 H59 119.2 . . ?
C59 C60 C64 122.7(5) . . ?
C61 C60 C59 116.7(5) . . ?
C61 C60 C64 120.6(4) . . ?
C60 C61 H61 118.4 . . ?
C62 C61 C60 123.2(5) . . ?
C62 C61 H61 118.4 . . ?
C61 C62 C68 120.2(4) . . ?
C63 C62 C61 117.8(5) . . ?
C63 C62 C68 121.9(4) . . ?
C58 C63 H63 119.2 . . ?
C62 C63 C58 121.5(5) . . ?
C62 C63 H63 119.2 . . ?
C60 C64 C65 110.7(5) . . ?
C60 C64 C66 107.9(5) . . ?
C60 C64 C67 111.3(5) . . ?
C66 C64 C65 111.9(8) . . ?
C67 C64 C65 102.6(8) . . ?
C67 C64 C66 112.4(8) . . ?
C64 C65 H65A 109.5 . . ?
C64 C65 H65B 109.5 . . ?
C64 C65 H65C 109.5 . . ?
H65A C65 H65B 109.5 . . ?
H65A C65 H65C 109.5 . . ?
H65B C65 H65C 109.5 . . ?
C64 C66 H66A 109.5 . . ?
C64 C66 H66B 109.5 . . ?
C64 C66 H66C 109.5 . . ?
H66A C66 H66B 109.5 . . ?
H66A C66 H66C 109.5 . . ?
H66B C66 H66C 109.5 . . ?
C64 C67 H67A 109.5 . . ?
C64 C67 H67B 109.5 . . ?
C64 C67 H67C 109.5 . . ?
H67A C67 H67B 109.5 . . ?
H67A C67 H67C 109.5 . . ?
H67B C67 H67C 109.5 . . ?
C62 C68 C69 112.7(4) . . ?
C62 C68 C70 110.3(4) . . ?
C62 C68 C71 109.2(4) . . ?
C69 C68 C70 108.0(5) . . ?
C69 C68 C71 108.3(4) . . ?
C71 C68 C70 108.2(5) . . ?
C68 C69 H69A 109.5 . . ?
C68 C69 H69B 109.5 . . ?
C68 C69 H69C 109.5 . . ?
H69A C69 H69B 109.5 . . ?
H69A C69 H69C 109.5 . . ?
H69B C69 H69C 109.5 . . ?
C68 C70 H70A 109.5 . . ?
C68 C70 H70B 109.5 . . ?
C68 C70 H70C 109.5 . . ?
H70A C70 H70B 109.5 . . ?
H70A C70 H70C 109.5 . . ?
H70B C70 H70C 109.5 . . ?
C68 C71 H71A 109.5 . . ?
C68 C71 H71B 109.5 . . ?
C68 C71 H71C 109.5 . . ?
H71A C71 H71B 109.5 . . ?
H71A C71 H71C 109.5 . . ?
H71B C71 H71C 109.5 . . ?
N5 C72 C50 108.2(4) . . ?
N5 C72 C73 120.9(5) . . ?
C73 C72 C50 130.8(5) . . ?
C72 C73 H73 120.5 . . ?
C72 C73 C74 118.9(5) . . ?
C74 C73 H73 120.5 . . ?
C73 C74 H74 120.3 . . ?
C75 C74 C73 119.5(5) . . ?
C75 C74 H74 120.3 . . ?
C74 C75 H75 120.3 . . ?
C76 C75 C74 119.5(5) . . ?
C76 C75 H75 120.3 . . ?
N5 C76 C75 121.2(5) . . ?
N5 C76 C77 108.9(4) . . ?
C75 C76 C77 129.9(5) . . ?
N6 C77 N10 110.4(4) . . ?
N6 C77 C76 117.1(4) . . ?
N10 C77 C76 132.5(4) . . ?
N10 C78 C79 132.3(5) . . ?
N10 C78 C83 107.0(4) . . ?
C79 C78 C83 120.7(5) . . ?
C78 C79 H79 121.4 . . ?
C80 C79 C78 117.2(5) . . ?
C80 C79 H79 121.4 . . ?
C79 C80 H80 118.9 . . ?
C79 C80 C81 122.2(5) . . ?
C81 C80 H80 118.9 . . ?
C80 C81 H81 119.9 . . ?
C82 C81 C80 120.3(5) . . ?
C82 C81 H81 119.9 . . ?
C81 C82 H82 120.4 . . ?
C81 C82 C83 119.2(5) . . ?
C83 C82 H82 120.4 . . ?
N6 C83 C78 107.3(4) . . ?
C82 C83 N6 132.4(4) . . ?
C82 C83 C78 120.3(4) . . ?
N10 C84 H84A 109.4 . . ?
N10 C84 H84B 109.4 . . ?
N10 C84 C85 111.2(4) . . ?
H84A C84 H84B 108.0 . . ?
C85 C84 H84A 109.4 . . ?
C85 C84 H84B 109.4 . . ?
C86 C85 C84 119.6(5) . . ?
C86 C85 C90 119.6(5) . . ?
C90 C85 C84 120.8(5) . . ?
C85 C86 H86 119.6 . . ?
C85 C86 C87 120.8(5) . . ?
C87 C86 H86 119.6 . . ?
C86 C87 C88 118.1(5) . . ?
C86 C87 C91 121.3(5) . . ?
C88 C87 C91 120.6(5) . . ?
C87 C88 H88 118.6 . . ?
C89 C88 C87 122.7(5) . . ?
C89 C88 H88 118.6 . . ?
C88 C89 C90 117.5(5) . . ?
C88 C89 C95 121.8(5) . . ?
C90 C89 C95 120.7(5) . . ?
C85 C90 C89 121.3(5) . . ?
C85 C90 H90 119.3 . . ?
C89 C90 H90 119.3 . . ?
C87 C91 C92 106.6(6) . . ?
C87 C91 C93 111.1(6) . . ?
C87 C91 C94 112.9(5) . . ?
C93 C91 C92 119.8(11) . . ?
C94 C91 C92 103.7(8) . . ?
C94 C91 C93 102.6(7) . . ?
C91 C92 H92A 109.5 . . ?
C91 C92 H92B 109.5 . . ?
C91 C92 H92C 109.5 . . ?
H92A C92 H92B 109.5 . . ?
H92A C92 H92C 109.5 . . ?
H92B C92 H92C 109.5 . . ?
C91 C93 H93A 109.5 . . ?
C91 C93 H93B 109.5 . . ?
C91 C93 H93C 109.5 . . ?
H93A C93 H93B 109.5 . . ?
H93A C93 H93C 109.5 . . ?
H93B C93 H93C 109.5 . . ?
C91 C94 H94A 109.5 . . ?
C91 C94 H94B 109.5 . . ?
C91 C94 H94C 109.5 . . ?
H94A C94 H94B 109.5 . . ?
H94A C94 H94C 109.5 . . ?
H94B C94 H94C 109.5 . . ?
C89 C95 C96 110.3(5) . . ?
C89 C95 C97 112.5(5) . . ?
C89 C95 C98 110.6(5) . . ?
C97 C95 C96 106.3(5) . . ?
C98 C95 C96 110.2(6) . . ?
C98 C95 C97 106.9(6) . . ?
C95 C96 H96A 109.5 . . ?
C95 C96 H96B 109.5 . . ?
C95 C96 H96C 109.5 . . ?
H96A C96 H96B 109.5 . . ?
H96A C96 H96C 109.5 . . ?
H96B C96 H96C 109.5 . . ?
C95 C97 H97A 109.5 . . ?
C95 C97 H97B 109.5 . . ?
C95 C97 H97C 109.5 . . ?
H97A C97 H97B 109.5 . . ?
H97A C97 H97C 109.5 . . ?
H97B C97 H97C 109.5 . . ?
C95 C98 H98A 109.5 . . ?
C95 C98 H98B 109.5 . . ?
C95 C98 H98C 109.5 . . ?
H98A C98 H98B 109.5 . . ?
H98A C98 H98C 109.5 . . ?
H98B C98 H98C 109.5 . . ?
F5 B2 F6 112.1(6) . . ?
F5 B2 F7 111.0(5) . . ?
F5 B2 F8 106.8(6) . . ?
F6 B2 F7 108.3(6) . . ?
F6 B2 F8 109.6(5) . . ?
F7 B2 F8 108.9(5) . . ?
F1 B1 F2 130.4(7) . . ?
F1 B1 F3 106.7(5) . . ?
F1 B1 F4 108.0(5) . . ?
F2 B1 F3 104.0(5) . . ?
F2 B1 F4 104.7(4) . . ?
F4 B1 F3 98.6(5) . . ?
C23 N2 Fe1 122.3(3) . . ?
C23 N2 C27 116.0(4) . . ?
C27 N2 Fe1 121.7(3) . . ?

loop_
_geom_bond_atom_site_label_1
_geom_bond_atom_site_label_2
_geom_bond_distance
_geom_bond_site_symmetry_2
_geom_bond_publ_flag
Fe1 N1 1.961(4) . ?
Fe1 N3 1.963(4) . ?
Fe1 N4 1.969(4) . ?
Fe1 N5 1.899(4) . ?
Fe1 N6 1.976(4) . ?
Fe1 N2 1.840(3) . ?
N1 C1 1.322(6) . ?
N1 C7 1.396(6) . ?
N3 C28 1.339(6) . ?
N3 C34 1.381(6) . ?
N4 C50 1.332(6) . ?
N4 C56 1.373(6) . ?
N5 C72 1.366(6) . ?
N5 C76 1.352(6) . ?
N6 C77 1.342(6) . ?
N6 C83 1.385(6) . ?
N7 C1 1.363(6) . ?
N7 C2 1.382(7) . ?
N7 C8 1.464(6) . ?
N8 C28 1.364(6) . ?
N8 C29 1.390(7) . ?
N8 C35 1.468(6) . ?
N9 C50 1.369(6) . ?
N9 C51 1.366(7) . ?
N9 C57 1.476(6) . ?
N10 C77 1.368(6) . ?
N10 C78 1.362(7) . ?
N10 C84 1.472(6) . ?
C1 C23 1.471(7) . ?
C2 C3 1.397(7) . ?
C2 C7 1.401(6) . ?
C3 H3 0.9300 . ?
C3 C4 1.377(8) . ?
C4 H4 0.9300 . ?
C4 C5 1.409(7) . ?
C5 H5 0.9300 . ?
C5 C6 1.385(7) . ?
C6 H6 0.9300 . ?
C6 C7 1.383(7) . ?
C8 H8A 0.9700 . ?
C8 H8B 0.9700 . ?
C8 C9 1.514(7) . ?
C9 C10 1.390(7) . ?
C9 C14 1.383(7) . ?
C10 H10 0.9300 . ?
C10 C11 1.394(7) . ?
C11 C12 1.378(8) . ?
C11 C15 1.514(8) . ?
C12 H12 0.9300 . ?
C12 C13 1.428(9) . ?
C13 C14 1.370(8) . ?
C13 C19 1.522(8) . ?
C14 H14 0.9300 . ?
C15 C16 1.537(3) . ?
C15 C17 1.538(3) . ?
C15 C18 1.540(3) . ?
C16 H16A 0.9600 . ?
C16 H16B 0.9600 . ?
C16 H16C 0.9600 . ?
C17 H17A 0.9600 . ?
C17 H17B 0.9600 . ?
C17 H17C 0.9600 . ?
C18 H18A 0.9600 . ?
C18 H18B 0.9600 . ?
C18 H18C 0.9600 . ?
C19 C20 1.537(3) . ?
C19 C21 1.536(3) . ?
C19 C22 1.540(3) . ?
C20 H20A 0.9600 . ?
C20 H20B 0.9600 . ?
C20 H20C 0.9600 . ?
C21 H21A 0.9600 . ?
C21 H21B 0.9600 . ?
C21 H21C 0.9600 . ?
C22 H22A 0.9600 . ?
C22 H22B 0.9600 . ?
C22 H22C 0.9600 . ?
C23 C24 1.385(7) . ?
C23 N2 1.391(5) . ?
C24 H24 0.9300 . ?
C24 C25 1.379(8) . ?
C25 H25 0.9300 . ?
C25 C26 1.376(8) . ?
C26 H26 0.9300 . ?
C26 C27 1.381(7) . ?
C27 C28 1.460(7) . ?
C27 N2 1.409(5) . ?
C29 C30 1.401(7) . ?
C29 C34 1.396(6) . ?
C30 H30 0.9300 . ?
C30 C31 1.370(8) . ?
C31 H31 0.9300 . ?
C31 C32 1.417(7) . ?
C32 H32 0.9300 . ?
C32 C33 1.373(7) . ?
C33 H33 0.9300 . ?
C33 C34 1.398(7) . ?
C35 H35A 0.9700 . ?
C35 H35B 0.9700 . ?
C35 C36 1.510(7) . ?
C36 C37 1.382(7) . ?
C36 C41 1.387(7) . ?
C37 H37 0.9300 . ?
C37 C38 1.382(7) . ?
C38 C39 1.369(8) . ?
C38 C42 1.540(7) . ?
C39 H39 0.9300 . ?
C39 C40 1.409(9) . ?
C40 C41 1.369(8) . ?
C40 C46 1.509(9) . ?
C41 H41 0.9300 . ?
C42 C43 1.536(3) . ?
C42 C44 1.538(3) . ?
C42 C45 1.539(3) . ?
C43 H43A 0.9600 . ?
C43 H43B 0.9600 . ?
C43 H43C 0.9600 . ?
C44 H44A 0.9600 . ?
C44 H44B 0.9600 . ?
C44 H44C 0.9600 . ?
C45 H45A 0.9600 . ?
C45 H45B 0.9600 . ?
C45 H45C 0.9600 . ?
C46 C47 1.541(3) . ?
C46 C48 1.537(3) . ?
C46 C49 1.535(3) . ?
C47 H47A 0.9600 . ?
C47 H47B 0.9600 . ?
C47 H47C 0.9600 . ?
C48 H48A 0.9600 . ?
C48 H48B 0.9600 . ?
C48 H48C 0.9600 . ?
C49 H49A 0.9600 . ?
C49 H49B 0.9600 . ?
C49 H49C 0.9600 . ?
C50 C72 1.466(7) . ?
C51 C52 1.400(7) . ?
C51 C56 1.402(7) . ?
C52 H52 0.9300 . ?
C52 C53 1.347(9) . ?
C53 H53 0.9300 . ?
C53 C54 1.420(9) . ?
C54 H54 0.9300 . ?
C54 C55 1.382(7) . ?
C55 H55 0.9300 . ?
C55 C56 1.399(7) . ?
C57 H57A 0.9700 . ?
C57 H57B 0.9700 . ?
C57 C58 1.520(7) . ?
C58 C59 1.372(8) . ?
C58 C63 1.409(8) . ?
C59 H59 0.9300 . ?
C59 C60 1.415(7) . ?
C60 C61 1.400(8) . ?
C60 C64 1.535(8) . ?
C61 H61 0.9300 . ?
C61 C62 1.385(7) . ?
C62 C63 1.384(7) . ?
C62 C68 1.525(7) . ?
C63 H63 0.9300 . ?
C64 C65 1.543(3) . ?
C64 C66 1.537(3) . ?
C64 C67 1.537(3) . ?
C65 H65A 0.9600 . ?
C65 H65B 0.9600 . ?
C65 H65C 0.9600 . ?
C66 H66A 0.9600 . ?
C66 H66B 0.9600 . ?
C66 H66C 0.9600 . ?
C67 H67A 0.9600 . ?
C67 H67B 0.9600 . ?
C67 H67C 0.9600 . ?
C68 C69 1.537(3) . ?
C68 C70 1.539(3) . ?
C68 C71 1.539(3) . ?
C69 H69A 0.9600 . ?
C69 H69B 0.9600 . ?
C69 H69C 0.9600 . ?
C70 H70A 0.9600 . ?
C70 H70B 0.9600 . ?
C70 H70C 0.9600 . ?
C71 H71A 0.9600 . ?
C71 H71B 0.9600 . ?
C71 H71C 0.9600 . ?
C72 C73 1.370(7) . ?
C73 H73 0.9300 . ?
C73 C74 1.392(8) . ?
C74 H74 0.9300 . ?
C74 C75 1.389(8) . ?
C75 H75 0.9300 . ?
C75 C76 1.361(7) . ?
C76 C77 1.450(7) . ?
C78 C79 1.411(7) . ?
C78 C83 1.416(7) . ?
C79 H79 0.9300 . ?
C79 C80 1.367(9) . ?
C80 H80 0.9300 . ?
C80 C81 1.412(8) . ?
C81 H81 0.9300 . ?
C81 C82 1.372(7) . ?
C82 H82 0.9300 . ?
C82 C83 1.382(7) . ?
C84 H84A 0.9700 . ?
C84 H84B 0.9700 . ?
C84 C85 1.527(7) . ?
C85 C86 1.370(7) . ?
C85 C90 1.389(7) . ?
C86 H86 0.9300 . ?
C86 C87 1.386(8) . ?
C87 C88 1.394(8) . ?
C87 C91 1.529(8) . ?
C88 H88 0.9300 . ?
C88 C89 1.371(8) . ?
C89 C90 1.389(7) . ?
C89 C95 1.529(8) . ?
C90 H90 0.9300 . ?
C91 C92 1.541(3) . ?
C91 C93 1.540(3) . ?
C91 C94 1.538(3) . ?
C92 H92A 0.9600 . ?
C92 H92B 0.9600 . ?
C92 H92C 0.9600 . ?
C93 H93A 0.9600 . ?
C93 H93B 0.9600 . ?
C93 H93C 0.9600 . ?
C94 H94A 0.9600 . ?
C94 H94B 0.9600 . ?
C94 H94C 0.9600 . ?
C95 C96 1.544(3) . ?
C95 C97 1.539(3) . ?
C95 C98 1.535(3) . ?
C96 H96A 0.9600 . ?
C96 H96B 0.9600 . ?
C96 H96C 0.9600 . ?
C97 H97A 0.9600 . ?
C97 H97B 0.9600 . ?
C97 H97C 0.9600 . ?
C98 H98A 0.9600 . ?
C98 H98B 0.9600 . ?
C98 H98C 0.9600 . ?
F5 B2 1.357(8) . ?
F6 B2 1.398(8) . ?
F7 B2 1.400(8) . ?
F8 B2 1.470(8) . ?
F1 B1 1.325(6) . ?
F2 B1 1.376(7) . ?
F3 B1 1.504(6) . ?
F4 B1 1.498(6) . ?

loop_
_smtbx_masks_void_nr
_smtbx_masks_void_average_x
_smtbx_masks_void_average_y
_smtbx_masks_void_average_z
_smtbx_masks_void_volume
_smtbx_masks_void_count_electrons
_smtbx_masks_void_content
1 -0.004 0.145 0.317 208.4 43.4 ?
2 0.004 -0.145 0.683 208.4 43.5 ?
3 0.292 0.713 0.042 25.3 0.0 ?
4 0.333 0.927 0.930 7.3 0.0 ?
5 0.500 0.000 0.000 15.2 0.0 ?
6 0.500 0.500 0.000 15.4 0.0 ?
7 0.708 0.287 0.958 25.3 0.0 ?
8 0.667 0.073 0.070 7.3 0.0 ?
